data_2215879
loop_
_publ_author_name
'Singh, N. K.'
'Singh, Mamata'
'Butcher, Ray J.'

_publ_section_title
;
 <i>N</i>^2^-[Bis(benzylsulfanyl)methylene]-2-methoxybenzohydrazide
;
_journal_coeditor_code DN2239
_journal_issue 11
_journal_name_full 'Acta Crystallographica Section E'
_journal_page_first o4405
_journal_page_last o4405
_journal_paper_doi 10.1107/S1600536807051811
_journal_volume 63
_journal_year 2007
_chemical_formula_iupac 'C23 H22 N2 O2 S2'
_chemical_formula_moiety 'C23 H22 N2 O2 S2'
_chemical_formula_sum 'C23 H22 N2 O2 S2'
_chemical_formula_weight 422.55
_chemical_name_systematic
;
N^2^-[Bis(benzylsulfanyl)methylene]-2-methoxybenzohydrazide
;
_space_group_IT_number 14
_symmetry_cell_setting monoclinic
_symmetry_space_group_name_Hall '-P 2ybc'
_symmetry_space_group_name_H-M 'P 1 21/c 1'
_atom_sites_solution_hydrogens geom
_atom_sites_solution_primary direct
_atom_sites_solution_secondary difmap
_audit_creation_method SHELXL-97
_cell_angle_alpha 90.00
_cell_angle_beta 105.849(5)
_cell_angle_gamma 90.00
_cell_formula_units_Z 4
_cell_length_a 13.0233(6)
_cell_length_b 8.4361(4)
_cell_length_c 20.3957(11)
_cell_measurement_reflns_used 4189
_cell_measurement_temperature 296(2)
_cell_measurement_theta_max 32.4999
_cell_measurement_theta_min 4.9321
_cell_volume 2155.61(19)
_computing_cell_refinement
;
CrysAlis RED (Oxford Diffraction, 2007)
;
_computing_data_collection
;
CrysAlis CCD (Oxford Diffraction, 2007)
;
_computing_data_reduction
;
CrysAlis RED (Oxford Diffraction, 2007)
;
_computing_molecular_graphics 'SHELXTL (Bruker, 2000)'
_computing_publication_material 'SHELXTL (Bruker, 2000)'
_computing_structure_refinement 'SHELXL97 (Sheldrick, 1997)'
_computing_structure_solution 'SHELXS97 (Sheldrick, 1997)'
_diffrn_ambient_temperature 296(2)
_diffrn_detector_area_resol_mean 10.5081
_diffrn_measured_fraction_theta_full 0.963
_diffrn_measured_fraction_theta_max 0.869
_diffrn_measurement_device_type 'Oxford Diffraction Gemini R'
_diffrn_measurement_method '\f and \w'
_diffrn_radiation_monochromator graphite
_diffrn_radiation_source 'fine-focus sealed tube'
_diffrn_radiation_type MoK\a
_diffrn_radiation_wavelength 0.71073
_diffrn_reflns_av_R_equivalents 0.0453
_diffrn_reflns_av_sigmaI/netI 0.0899
_diffrn_reflns_limit_h_max 19
_diffrn_reflns_limit_h_min -18
_diffrn_reflns_limit_k_max 12
_diffrn_reflns_limit_k_min -11
_diffrn_reflns_limit_l_max 29
_diffrn_reflns_limit_l_min -30
_diffrn_reflns_number 16045
_diffrn_reflns_theta_full 25.00
_diffrn_reflns_theta_max 32.60
_diffrn_reflns_theta_min 4.94
_diffrn_standards_decay_% 2
_diffrn_standards_interval_count 50
_diffrn_standards_number 2
_exptl_absorpt_coefficient_mu 0.268
_exptl_absorpt_correction_T_max 1.00000
_exptl_absorpt_correction_T_min 0.88963
_exptl_absorpt_correction_type multi-scan
_exptl_absorpt_process_details '(CrysAlis RED; Oxford Diffraction, 2007)'
_exptl_crystal_colour colorless
_exptl_crystal_density_diffrn 1.302
_exptl_crystal_density_method 'not measured'
_exptl_crystal_description prism
_exptl_crystal_F_000 888
_exptl_crystal_size_max 0.55
_exptl_crystal_size_mid 0.49
_exptl_crystal_size_min 0.41
_refine_diff_density_max 0.295
_refine_diff_density_min -0.335
_refine_ls_extinction_method none
_refine_ls_goodness_of_fit_ref 1.077
_refine_ls_hydrogen_treatment constr
_refine_ls_matrix_type full
_refine_ls_number_parameters 263
_refine_ls_number_reflns 6835
_refine_ls_number_restraints 0
_refine_ls_restrained_S_all 1.077
_refine_ls_R_factor_all 0.2051
_refine_ls_R_factor_gt 0.0732
_refine_ls_shift/su_max 0.000
_refine_ls_shift/su_mean 0.000
_refine_ls_structure_factor_coef Fsqd
_refine_ls_weighting_details 'calc w=1/[\s^2^(Fo^2^)+(0.0797P)^2^+0.9801P] where P=(Fo^2^+2Fc^2^)/3'
_refine_ls_weighting_scheme calc
_refine_ls_wR_factor_gt 0.1749
_refine_ls_wR_factor_ref 0.2447
_reflns_number_gt 2543
_reflns_number_total 6835
_reflns_threshold_expression I>2\s(I)
_cod_data_source_file dn2239.cif
_cod_data_source_block I
_cod_original_cell_volume 2155.61(18)
_cod_original_sg_symbol_H-M 'P 21/c'
_cod_database_code 2215879
_cod_database_fobs_code 2215879

loop_
_symmetry_equiv_pos_as_xyz
'x, y, z'
'-x, y+1/2, -z+1/2'
'-x, -y, -z'
'x, -y-1/2, z-1/2'

loop_
_atom_site_type_symbol
_atom_site_label
_atom_site_fract_x
_atom_site_fract_y
_atom_site_fract_z
_atom_site_U_iso_or_equiv
_atom_site_adp_type
_atom_site_calc_flag
_atom_site_refinement_flags
_atom_site_occupancy
S S1 0.13312(9) 0.80835(13) 0.30775(5) 0.0928(4) Uani d . 1
S S2 0.28700(8) 0.64554(11) 0.41899(5) 0.0806(3) Uani d . 1
O O1 0.2976(2) 1.2281(3) 0.49188(16) 0.1075(10) Uani d . 1
O O2 0.46878(18) 0.8278(3) 0.57408(13) 0.0796(7) Uani d . 1
N N1 0.32261(19) 0.9691(3) 0.47724(12) 0.0603(6) Uani d . 1
H H1A 0.3562 0.8839 0.4936 0.072 Uiso calc R 1
N N2 0.2479(2) 0.9653(3) 0.41540(13) 0.0643(6) Uani d . 1
C C1C 0.2270(2) 0.8288(4) 0.38701(17) 0.0663(8) Uani d . 1
C C1 0.3440(2) 1.1050(4) 0.51253(16) 0.0626(7) Uani d . 1
C C2 0.4278(2) 1.0997(4) 0.57988(15) 0.0594(7) Uani d . 1
C C3 0.4481(3) 1.2410(4) 0.61549(19) 0.0781(9) Uani d . 1
H H3A 0.4109 1.3315 0.5965 0.094 Uiso calc R 1
C C4 0.5222(3) 1.2513(5) 0.6786(2) 0.0943(12) Uani d . 1
H H4A 0.5341 1.3474 0.7018 0.113 Uiso calc R 1
C C5 0.5780(3) 1.1185(6) 0.7067(2) 0.0975(12) Uani d . 1
H H5A 0.6280 1.1251 0.7490 0.117 Uiso calc R 1
C C6 0.5609(3) 0.9769(5) 0.67312(19) 0.0812(10) Uani d . 1
H H6A 0.5993 0.8878 0.6927 0.097 Uiso calc R 1
C C7 0.4866(2) 0.9647(4) 0.60990(16) 0.0622(8) Uani d . 1
C C8 0.5294(3) 0.6904(5) 0.6005(2) 0.0999(13) Uani d . 1
H H8A 0.5092 0.6050 0.5685 0.150 Uiso calc R 1
H H8B 0.5159 0.6608 0.6428 0.150 Uiso calc R 1
H H8C 0.6040 0.7127 0.6080 0.150 Uiso calc R 1
C C1A 0.0768(3) 1.0064(5) 0.2923(2) 0.0932(12) Uani d . 1
H H1AA 0.0045 0.9976 0.2630 0.112 Uiso calc R 1
H H1AB 0.0723 1.0502 0.3354 0.112 Uiso calc R 1
C C2A 0.1364(2) 1.1207(5) 0.26046(18) 0.0723(9) Uani d . 1
C C3A 0.1507(3) 1.0933(6) 0.1966(2) 0.0888(11) Uani d . 1
H H3AA 0.1235 1.0014 0.1730 0.107 Uiso calc R 1
C C4A 0.2047(4) 1.2008(6) 0.1677(2) 0.1008(13) Uani d . 1
H H4AA 0.2141 1.1802 0.1249 0.121 Uiso calc R 1
C C5A 0.2447(4) 1.3368(6) 0.2007(3) 0.0991(13) Uani d . 1
H H5AA 0.2815 1.4082 0.1807 0.119 Uiso calc R 1
C C6A 0.2308(3) 1.3677(5) 0.2630(3) 0.0935(12) Uani d . 1
H H6AA 0.2569 1.4614 0.2854 0.112 Uiso calc R 1
C C7A 0.1778(3) 1.2601(5) 0.2932(2) 0.0857(11) Uani d . 1
H H7AA 0.1697 1.2816 0.3363 0.103 Uiso calc R 1
C C1B 0.1757(3) 0.5587(4) 0.4454(2) 0.0821(10) Uani d . 1
H H1BA 0.1143 0.5501 0.4060 0.099 Uiso calc R 1
H H1BB 0.1952 0.4524 0.4625 0.099 Uiso calc R 1
C C2B 0.1451(3) 0.6530(4) 0.49929(19) 0.0681(8) Uani d . 1
C C3B 0.0472(4) 0.7176(5) 0.4877(3) 0.1067(14) Uani d . 1
H H3BA -0.0035 0.7042 0.4460 0.128 Uiso calc R 1
C C4B 0.0228(5) 0.8088(7) 0.5419(4) 0.141(2) Uani d . 1
H H4BA -0.0445 0.8530 0.5362 0.169 Uiso calc R 1
C C5B 0.0992(5) 0.8280(7) 0.6004(3) 0.1288(19) Uani d . 1
H H5BA 0.0842 0.8892 0.6346 0.155 Uiso calc R 1
C C6B 0.1938(4) 0.7648(7) 0.6116(2) 0.1102(15) Uani d . 1
H H6BA 0.2446 0.7802 0.6531 0.132 Uiso calc R 1
C C7B 0.2170(3) 0.6766(5) 0.5623(2) 0.0893(11) Uani d . 1
H H7BA 0.2840 0.6299 0.5711 0.107 Uiso calc R 1

loop_
_atom_site_aniso_label
_atom_site_aniso_U_11
_atom_site_aniso_U_22
_atom_site_aniso_U_33
_atom_site_aniso_U_12
_atom_site_aniso_U_13
_atom_site_aniso_U_23
S1 0.0911(7) 0.0908(7) 0.0824(7) -0.0100(5) -0.0002(5) -0.0070(5)
S2 0.0829(6) 0.0688(6) 0.0918(7) 0.0140(5) 0.0268(5) -0.0093(5)
O1 0.123(2) 0.0589(15) 0.115(2) 0.0307(15) -0.0097(17) -0.0049(14)
O2 0.0721(14) 0.0592(14) 0.0934(17) 0.0192(11) -0.0015(12) -0.0010(12)
N1 0.0641(15) 0.0477(13) 0.0659(15) 0.0120(11) 0.0120(12) 0.0026(12)
N2 0.0626(14) 0.0667(17) 0.0598(15) 0.0057(13) 0.0104(12) 0.0051(13)
C1C 0.0596(17) 0.069(2) 0.070(2) 0.0050(16) 0.0180(15) 0.0000(16)
C1 0.0639(17) 0.0512(17) 0.0705(19) 0.0132(15) 0.0143(15) 0.0048(15)
C2 0.0594(16) 0.0566(17) 0.0662(18) 0.0019(14) 0.0238(14) -0.0067(15)
C3 0.079(2) 0.064(2) 0.090(3) -0.0039(18) 0.021(2) -0.0124(19)
C4 0.092(3) 0.090(3) 0.101(3) -0.014(2) 0.026(2) -0.033(3)
C5 0.083(3) 0.120(4) 0.084(3) -0.006(3) 0.012(2) -0.015(3)
C6 0.072(2) 0.087(3) 0.080(2) 0.0040(19) 0.0126(18) 0.002(2)
C7 0.0518(16) 0.0645(19) 0.0710(19) 0.0038(15) 0.0178(15) -0.0002(16)
C8 0.098(3) 0.068(2) 0.122(3) 0.030(2) 0.011(2) 0.014(2)
C1A 0.0583(19) 0.125(3) 0.085(2) 0.015(2) 0.0006(18) -0.009(2)
C2A 0.0506(16) 0.084(2) 0.074(2) 0.0220(17) 0.0020(15) -0.0002(19)
C3A 0.081(2) 0.100(3) 0.079(2) 0.013(2) 0.0104(19) -0.018(2)
C4A 0.101(3) 0.125(4) 0.076(3) 0.005(3) 0.025(2) -0.006(3)
C5A 0.100(3) 0.093(3) 0.101(3) 0.016(2) 0.022(3) 0.013(3)
C6A 0.083(3) 0.074(3) 0.113(3) 0.018(2) 0.009(2) -0.001(2)
C7A 0.075(2) 0.095(3) 0.078(2) 0.031(2) 0.0060(19) -0.013(2)
C1B 0.094(2) 0.0500(18) 0.100(3) -0.0014(18) 0.023(2) -0.0062(18)
C2B 0.0705(19) 0.0512(17) 0.082(2) 0.0035(16) 0.0208(17) 0.0084(16)
C3B 0.086(3) 0.098(3) 0.126(4) 0.018(2) 0.013(3) -0.004(3)
C4B 0.094(4) 0.147(5) 0.184(6) 0.038(3) 0.044(4) -0.021(4)
C5B 0.116(4) 0.145(5) 0.135(5) 0.005(4) 0.050(4) -0.028(4)
C6B 0.106(4) 0.147(4) 0.082(3) -0.009(3) 0.034(3) 0.004(3)
C7B 0.087(3) 0.098(3) 0.086(3) 0.004(2) 0.026(2) 0.015(2)

loop_
_atom_type_symbol
_atom_type_description
_atom_type_scat_dispersion_real
_atom_type_scat_dispersion_imag
_atom_type_scat_source
C C 0.0033 0.0016 'International Tables Vol C Tables 4.2.6.8 and 6.1.1.4'
H H 0.0000 0.0000 'International Tables Vol C Tables 4.2.6.8 and 6.1.1.4'
N N 0.0061 0.0033 'International Tables Vol C Tables 4.2.6.8 and 6.1.1.4'
O O 0.0106 0.0060 'International Tables Vol C Tables 4.2.6.8 and 6.1.1.4'
S S 0.1246 0.1234 'International Tables Vol C Tables 4.2.6.8 and 6.1.1.4'

loop_
_geom_angle_atom_site_label_1
_geom_angle_atom_site_label_2
_geom_angle_atom_site_label_3
_geom_angle
C1C S1 C1A 102.53(17)
C1C S2 C1B 98.75(16)
C7 O2 C8 119.7(3)
C1 N1 N2 120.4(2)
C1 N1 H1A 119.8
N2 N1 H1A 119.8
C1C N2 N1 116.6(3)
N2 C1C S1 120.9(3)
N2 C1C S2 126.7(3)
S1 C1C S2 112.4(2)
O1 C1 N1 122.2(3)
O1 C1 C2 120.6(3)
N1 C1 C2 117.2(3)
C3 C2 C7 117.6(3)
C3 C2 C1 116.1(3)
C7 C2 C1 126.2(3)
C2 C3 C4 121.8(4)
C2 C3 H3A 119.1
C4 C3 H3A 119.1
C5 C4 C3 119.5(4)
C5 C4 H4A 120.3
C3 C4 H4A 120.3
C6 C5 C4 120.6(4)
C6 C5 H5A 119.7
C4 C5 H5A 119.7
C5 C6 C7 120.5(4)
C5 C6 H6A 119.8
C7 C6 H6A 119.8
O2 C7 C6 122.5(3)
O2 C7 C2 117.4(3)
C6 C7 C2 120.0(3)
O2 C8 H8A 109.5
O2 C8 H8B 109.5
H8A C8 H8B 109.5
O2 C8 H8C 109.5
H8A C8 H8C 109.5
H8B C8 H8C 109.5
C2A C1A S1 115.8(2)
C2A C1A H1AA 108.3
S1 C1A H1AA 108.3
C2A C1A H1AB 108.3
S1 C1A H1AB 108.3
H1AA C1A H1AB 107.4
C3A C2A C7A 117.4(4)
C3A C2A C1A 121.4(4)
C7A C2A C1A 121.2(3)
C4A C3A C2A 120.6(4)
C4A C3A H3AA 119.7
C2A C3A H3AA 119.7
C5A C4A C3A 121.0(4)
C5A C4A H4AA 119.5
C3A C4A H4AA 119.5
C6A C5A C4A 119.7(5)
C6A C5A H5AA 120.2
C4A C5A H5AA 120.2
C5A C6A C7A 120.1(4)
C5A C6A H6AA 119.9
C7A C6A H6AA 119.9
C6A C7A C2A 121.1(4)
C6A C7A H7AA 119.4
C2A C7A H7AA 119.4
C2B C1B S2 113.2(2)
C2B C1B H1BA 108.9
S2 C1B H1BA 108.9
C2B C1B H1BB 108.9
S2 C1B H1BB 108.9
H1BA C1B H1BB 107.7
C3B C2B C7B 118.2(4)
C3B C2B C1B 121.0(4)
C7B C2B C1B 120.7(3)
C2B C3B C4B 118.3(5)
C2B C3B H3BA 120.8
C4B C3B H3BA 120.8
C5B C4B C3B 118.6(5)
C5B C4B H4BA 120.7
C3B C4B H4BA 120.7
C6B C5B C4B 122.9(5)
C6B C5B H5BA 118.5
C4B C5B H5BA 118.5
C5B C6B C7B 119.2(5)
C5B C6B H6BA 120.4
C7B C6B H6BA 120.4
C6B C7B C2B 122.7(4)
C6B C7B H7BA 118.7
C2B C7B H7BA 118.7

loop_
_geom_bond_atom_site_label_1
_geom_bond_atom_site_label_2
_geom_bond_distance
S1 C1C 1.749(4)
S1 C1A 1.817(4)
S2 C1C 1.775(3)
S2 C1B 1.832(4)
O1 C1 1.217(4)
O2 C7 1.352(4)
O2 C8 1.423(4)
N1 C1 1.342(4)
N1 N2 1.367(3)
N1 H1A 0.8600
N2 C1C 1.284(4)
C1 C2 1.504(4)
C2 C3 1.383(5)
C2 C7 1.415(4)
C3 C4 1.385(6)
C3 H3A 0.9300
C4 C5 1.373(6)
C4 H4A 0.9300
C5 C6 1.365(6)
C5 H5A 0.9300
C6 C7 1.389(5)
C6 H6A 0.9300
C8 H8A 0.9600
C8 H8B 0.9600
C8 H8C 0.9600
C1A C2A 1.493(5)
C1A H1AA 0.9700
C1A H1AB 0.9700
C2A C3A 1.385(5)
C2A C7A 1.387(5)
C3A C4A 1.375(6)
C3A H3AA 0.9300
C4A C5A 1.360(6)
C4A H4AA 0.9300
C5A C6A 1.356(6)
C5A H5AA 0.9300
C6A C7A 1.383(6)
C6A H6AA 0.9300
C7A H7AA 0.9300
C1B C2B 1.496(5)
C1B H1BA 0.9700
C1B H1BB 0.9700
C2B C3B 1.348(5)
C2B C7B 1.383(5)
C3B C4B 1.452(7)
C3B H3BA 0.9300
C4B C5B 1.339(8)
C4B H4BA 0.9300
C5B C6B 1.304(7)
C5B H5BA 0.9300
C6B C7B 1.349(6)
C6B H6BA 0.9300
C7B H7BA 0.9300

loop_
_geom_hbond_atom_site_label_D
_geom_hbond_atom_site_label_H
_geom_hbond_atom_site_label_A
_geom_hbond_site_symmetry_A
_geom_hbond_distance_DH
_geom_hbond_distance_HA
_geom_hbond_distance_DA
_geom_hbond_angle_DHA
N1 H1A O2 . 0.86 1.94 2.625(3) 136.1
C1B H1BB O1 1_545 0.97 2.30 3.220(4) 158.6
N1 H1A S2 . 0.86 2.53 2.963(3) 111.7

loop_
_geom_torsion_atom_site_label_1
_geom_torsion_atom_site_label_2
_geom_torsion_atom_site_label_3
_geom_torsion_atom_site_label_4
_geom_torsion
C1 N1 N2 C1C -175.5(3)
N1 N2 C1C S1 -179.8(2)
N1 N2 C1C S2 -1.3(4)
C1A S1 C1C N2 -6.7(3)
C1A S1 C1C S2 174.60(19)
C1B S2 C1C N2 106.3(3)
C1B S2 C1C S1 -75.1(2)
N2 N1 C1 O1 1.0(5)
N2 N1 C1 C2 -179.5(2)
O1 C1 C2 C3 -0.2(5)
N1 C1 C2 C3 -179.7(3)
O1 C1 C2 C7 179.3(3)
N1 C1 C2 C7 -0.1(4)
C7 C2 C3 C4 -0.6(5)
C1 C2 C3 C4 179.0(3)
C2 C3 C4 C5 0.5(6)
C3 C4 C5 C6 -0.2(6)
C4 C5 C6 C7 0.0(6)
C8 O2 C7 C6 -1.5(5)
C8 O2 C7 C2 177.1(3)
C5 C6 C7 O2 178.4(3)
C5 C6 C7 C2 -0.1(5)
C3 C2 C7 O2 -178.2(3)
C1 C2 C7 O2 2.3(4)
C3 C2 C7 C6 0.4(4)
C1 C2 C7 C6 -179.1(3)
C1C S1 C1A C2A 85.3(3)
S1 C1A C2A C3A 61.4(4)
S1 C1A C2A C7A -120.0(3)
C7A C2A C3A C4A 0.5(5)
C1A C2A C3A C4A 179.2(3)
C2A C3A C4A C5A -0.5(6)
C3A C4A C5A C6A -0.3(7)
C4A C5A C6A C7A 1.1(6)
C5A C6A C7A C2A -1.1(6)
C3A C2A C7A C6A 0.3(5)
C1A C2A C7A C6A -178.4(3)
C1C S2 C1B C2B -61.5(3)
S2 C1B C2B C3B 118.1(4)
S2 C1B C2B C7B -61.7(4)
C7B C2B C3B C4B 0.2(6)
C1B C2B C3B C4B -179.6(4)
C2B C3B C4B C5B 1.6(8)
C3B C4B C5B C6B -2.0(10)
C4B C5B C6B C7B 0.5(9)
C5B C6B C7B C2B 1.5(7)
C3B C2B C7B C6B -1.8(6)
C1B C2B C7B C6B 178.0(4)

loop_
_cod_related_entry_id
_cod_related_entry_database
_cod_related_entry_code
1 ChemSpider 21121315
